data_4331840
loop_
_publ_author_name
'L\"u, Zhengliang'
'Yuan, Mei'
'Pan, Feng'
'Gao, Song'
'Zhang, Deqing'
'Zhu, Daoben'

_publ_section_title
;
 Syntheses, Crystal Structures, and Magnetic Characterization of Five New
 Dimeric Manganese(III) Tetradentate Schiff Base Complexes Exhibiting
 Single-Molecule-Magnet Behavior
;
_journal_issue 9
_journal_name_full 'Inorganic Chemistry'
_journal_page_first 3538
_journal_page_last 3548
_journal_paper_doi 10.1021/ic051648l
_journal_volume 45
_journal_year 2006
_chemical_formula_sum 'C40 H44 Mn2 N10 O4'
_chemical_formula_weight 838.74
_chemical_name_systematic
; 
 ? 
;
_space_group_IT_number 14
_symmetry_cell_setting monoclinic
_symmetry_space_group_name_Hall '-P 2yn'
_symmetry_space_group_name_H-M 'P 1 21/n 1'
_atom_sites_solution_hydrogens geom
_atom_sites_solution_primary direct
_atom_sites_solution_secondary difmap
_audit_creation_method SHELXL-97
_cell_angle_alpha 90.00
_cell_angle_beta 103.84(3)
_cell_angle_gamma 90.00
_cell_formula_units_Z 2
_cell_length_a 8.0512(16)
_cell_length_b 16.874(3)
_cell_length_c 14.346(3)
_cell_measurement_temperature 293(2)
_cell_volume 1892.4(7)
_computing_cell_refinement 'Bruker XSCANS'
_computing_data_collection 'Bruker XSCANS'
_computing_data_reduction 'Bruker SHELXTL'
_computing_molecular_graphics 'Bruker SHELXTL'
_computing_publication_material 'Bruker SHELXTL'
_computing_structure_refinement 'SHELXL-97 (Sheldrick, 1997)'
_computing_structure_solution 'SHELXS-97 (Sheldrick, 1990)'
_diffrn_ambient_temperature 293(2)
_diffrn_measured_fraction_theta_full 0.863
_diffrn_measured_fraction_theta_max 0.863
_diffrn_measurement_device_type 'Bruker P4'
_diffrn_measurement_method '\w scans'
_diffrn_radiation_monochromator graphite
_diffrn_radiation_source 'fine-focus sealed tube'
_diffrn_radiation_type MoK\a
_diffrn_radiation_wavelength 0.71073
_diffrn_reflns_av_R_equivalents 0.1996
_diffrn_reflns_av_sigmaI/netI 0.2336
_diffrn_reflns_limit_h_max 0
_diffrn_reflns_limit_h_min -10
_diffrn_reflns_limit_k_max 21
_diffrn_reflns_limit_k_min -21
_diffrn_reflns_limit_l_max 18
_diffrn_reflns_limit_l_min -17
_diffrn_reflns_number 5737
_diffrn_reflns_theta_full 27.51
_diffrn_reflns_theta_max 27.51
_diffrn_reflns_theta_min 2.82
_exptl_absorpt_coefficient_mu 0.724
_exptl_absorpt_correction_type none
_exptl_crystal_colour red-black
_exptl_crystal_density_diffrn 1.472
_exptl_crystal_density_method 'not measured'
_exptl_crystal_description block
_exptl_crystal_F_000 872
_exptl_crystal_size_max 0.26
_exptl_crystal_size_mid 0.23
_exptl_crystal_size_min 0.19
_refine_diff_density_max 0.476
_refine_diff_density_min -0.438
_refine_diff_density_rms 0.093
_refine_ls_extinction_method none
_refine_ls_goodness_of_fit_ref 0.870
_refine_ls_hydrogen_treatment constr
_refine_ls_matrix_type full
_refine_ls_number_parameters 253
_refine_ls_number_reflns 3753
_refine_ls_number_restraints 0
_refine_ls_restrained_S_all 0.870
_refine_ls_R_factor_all 0.1923
_refine_ls_R_factor_gt 0.0812
_refine_ls_shift/su_max 0.000
_refine_ls_shift/su_mean 0.000
_refine_ls_structure_factor_coef Fsqd
_refine_ls_weighting_details 'calc w=1/[\s^2^(Fo^2^)+(0.0673P)^2^+0.0000P] where P=(Fo^2^+2Fc^2^)/3'
_refine_ls_weighting_scheme calc
_refine_ls_wR_factor_gt 0.1488
_refine_ls_wR_factor_ref 0.1867
_reflns_number_gt 1515
_reflns_number_total 3753
_reflns_threshold_expression >2sigma(I)
_cod_data_source_file ic051648lsup1.cif
_cod_data_source_block 2
_cod_depositor_comments
;
The following automatic conversions were performed:

'_symmetry_cell_setting' value 'Monoclinic' changed to 'monoclinic'
according to /home/saulius/struct/CIF-dictionaries/cif_core.dic
dictionary named 'cif_core.dic' version 2.4.2 from 2011-04-26.

Automatic conversion script
Id: cif_fix_values 1891 2012-01-12 08:04:46Z andrius 
;
_cod_original_cell_volume 1892.5(7)
_cod_original_sg_symbol_H-M 'P2(1)/n  '
_cod_database_code 4331840

loop_
_symmetry_equiv_pos_as_xyz
'x, y, z'
'-x+1/2, y+1/2, -z+1/2'
'-x, -y, -z'
'x-1/2, -y-1/2, z-1/2'

loop_
_atom_site_label
_atom_site_type_symbol
_atom_site_fract_x
_atom_site_fract_y
_atom_site_fract_z
_atom_site_U_iso_or_equiv
_atom_site_adp_type
_atom_site_occupancy
_atom_site_symmetry_multiplicity
_atom_site_calc_flag
_atom_site_refinement_flags
Mn1 Mn 0.14319(11) 0.96594(5) 0.12407(6) 0.0439(3) Uani 1 1 d .
N1 N 0.0119(6) 0.9237(3) 0.2145(3) 0.0403(11) Uani 1 1 d .
O2 O 0.2169(6) 1.0190(2) 0.0274(3) 0.0579(12) Uani 1 1 d .
N2 N 0.0944(6) 1.0679(3) 0.1832(3) 0.0450(12) Uani 1 1 d .
O1 O 0.1194(5) 0.8718(2) 0.0520(3) 0.0495(10) Uani 1 1 d .
C10 C 0.1615(8) 0.9739(4) 0.3721(4) 0.0576(17) Uani 1 1 d .
H10A H 0.1731 0.9217 0.3994 0.086 Uiso 1 1 calc R
H10B H 0.1590 1.0121 0.4213 0.086 Uiso 1 1 calc R
H10C H 0.2568 0.9848 0.3447 0.086 Uiso 1 1 calc R
C14 C 0.2626(7) 1.1489(3) 0.0992(4) 0.0432(14) Uani 1 1 d .
C20 C 0.1553(7) 1.1360(3) 0.1639(4) 0.0411(13) Uani 1 1 d .
H20A H 0.1261 1.1803 0.1952 0.049 Uiso 1 1 calc R
C9 C -0.1587(8) 0.9584(4) 0.3360(5) 0.0600(17) Uani 1 1 d .
H9A H -0.1414 0.9066 0.3645 0.090 Uiso 1 1 calc R
H9B H -0.2627 0.9588 0.2865 0.090 Uiso 1 1 calc R
H9C H -0.1664 0.9967 0.3842 0.090 Uiso 1 1 calc R
C8 C -0.0077(7) 0.9791(4) 0.2925(4) 0.0489(15) Uani 1 1 d .
N4 N 0.4391(6) 0.8803(4) 0.2464(4) 0.0570(14) Uani 1 1 d .
C7 C -0.0405(7) 0.8493(4) 0.2121(4) 0.0490(15) Uani 1 1 d .
H7A H -0.1057 0.8359 0.2553 0.059 Uiso 1 1 calc R
C11 C -0.0316(7) 1.0649(3) 0.2448(4) 0.0431(14) Uani 1 1 d .
C15 C 0.2962(7) 1.0890(3) 0.0349(4) 0.0427(14) Uani 1 1 d .
N3 N 0.3890(7) 0.9447(3) 0.2111(4) 0.0594(14) Uani 1 1 d .
C13 C -0.0017(8) 1.1301(4) 0.3210(4) 0.0568(17) Uani 1 1 d .
H13A H -0.0181 1.1810 0.2902 0.085 Uiso 1 1 calc R
H13B H 0.1129 1.1264 0.3600 0.085 Uiso 1 1 calc R
H13C H -0.0813 1.1239 0.3608 0.085 Uiso 1 1 calc R
C6 C -0.0660(8) 0.7092(4) 0.1678(5) 0.0581(17) Uani 1 1 d .
H6A H -0.1239 0.7007 0.2158 0.070 Uiso 1 1 calc R
C12 C -0.2070(7) 1.0746(3) 0.1774(4) 0.0516(16) Uani 1 1 d .
H12A H -0.2171 1.1269 0.1503 0.077 Uiso 1 1 calc R
H12B H -0.2935 1.0670 0.2125 0.077 Uiso 1 1 calc R
H12C H -0.2213 1.0360 0.1269 0.077 Uiso 1 1 calc R
C19 C 0.3329(9) 1.2257(3) 0.0952(4) 0.0528(16) Uani 1 1 d .
H19A H 0.3080 1.2660 0.1339 0.063 Uiso 1 1 calc R
C16 C 0.4041(7) 1.1067(3) -0.0260(4) 0.0474(15) Uani 1 1 d .
H16A H 0.4270 1.0681 -0.0675 0.057 Uiso 1 1 calc R
C18 C 0.4369(8) 1.2405(4) 0.0347(4) 0.0547(17) Uani 1 1 d .
H18A H 0.4822 1.2911 0.0330 0.066 Uiso 1 1 calc R
C1 C -0.0093(7) 0.7880(3) 0.1523(4) 0.0445(14) Uani 1 1 d .
C3 C 0.0888(8) 0.7338(3) 0.0170(5) 0.0524(16) Uani 1 1 d .
H3A H 0.1387 0.7407 -0.0346 0.063 Uiso 1 1 calc R
C17 C 0.4767(8) 1.1813(4) -0.0247(4) 0.0512(16) Uani 1 1 d .
H17A H 0.5518 1.1920 -0.0633 0.061 Uiso 1 1 calc R
C4 C 0.0391(8) 0.6605(4) 0.0373(5) 0.0579(17) Uani 1 1 d .
H4A H 0.0560 0.6179 -0.0005 0.070 Uiso 1 1 calc R
C5 C -0.0370(9) 0.6474(4) 0.1141(5) 0.0669(19) Uani 1 1 d .
H5A H -0.0675 0.5964 0.1280 0.080 Uiso 1 1 calc R
C2 C 0.0658(7) 0.8011(3) 0.0738(4) 0.0468(15) Uani 1 1 d .
N5 N 0.4899(9) 0.8211(4) 0.2803(5) 0.094(2) Uani 1 1 d .

loop_
_atom_site_aniso_label
_atom_site_aniso_U_11
_atom_site_aniso_U_22
_atom_site_aniso_U_33
_atom_site_aniso_U_23
_atom_site_aniso_U_13
_atom_site_aniso_U_12
Mn1 0.0523(6) 0.0339(5) 0.0505(5) -0.0023(4) 0.0224(4) -0.0006(4)
N1 0.043(3) 0.036(3) 0.041(3) 0.000(2) 0.009(2) -0.002(2)
O2 0.091(3) 0.030(2) 0.068(3) -0.012(2) 0.049(2) -0.011(2)
N2 0.053(3) 0.047(3) 0.038(2) -0.001(2) 0.018(2) -0.001(2)
O1 0.067(3) 0.037(2) 0.050(2) -0.0009(19) 0.025(2) -0.001(2)
C10 0.072(5) 0.057(4) 0.039(3) -0.006(3) 0.004(3) 0.006(4)
C14 0.052(4) 0.031(3) 0.048(3) 0.001(3) 0.014(3) -0.007(3)
C20 0.049(3) 0.029(3) 0.044(3) -0.001(3) 0.007(3) -0.001(3)
C9 0.062(4) 0.061(4) 0.064(4) -0.007(4) 0.030(3) -0.002(4)
C8 0.051(4) 0.053(4) 0.049(3) -0.010(3) 0.023(3) -0.005(3)
N4 0.043(3) 0.064(4) 0.062(4) -0.006(3) 0.009(3) -0.021(3)
C7 0.049(4) 0.052(4) 0.047(3) 0.004(3) 0.013(3) -0.013(3)
C11 0.049(4) 0.045(3) 0.043(3) -0.002(3) 0.025(3) -0.002(3)
C15 0.041(3) 0.042(3) 0.045(3) 0.009(3) 0.010(3) -0.004(3)
N3 0.054(4) 0.056(4) 0.072(4) -0.002(3) 0.022(3) -0.003(3)
C13 0.071(4) 0.056(4) 0.049(3) -0.007(3) 0.025(3) 0.008(3)
C6 0.065(4) 0.040(4) 0.067(4) 0.015(3) 0.012(3) -0.009(3)
C12 0.050(4) 0.044(4) 0.059(4) 0.000(3) 0.009(3) -0.004(3)
C19 0.077(5) 0.035(3) 0.048(4) -0.009(3) 0.018(3) -0.006(3)
C16 0.046(4) 0.041(4) 0.058(4) -0.008(3) 0.018(3) 0.007(3)
C18 0.063(5) 0.053(4) 0.045(4) 0.006(3) 0.007(3) -0.021(3)
C1 0.045(4) 0.044(3) 0.043(3) -0.005(3) 0.005(3) -0.005(3)
C3 0.044(4) 0.047(4) 0.065(4) -0.008(3) 0.010(3) 0.001(3)
C17 0.050(4) 0.052(4) 0.054(4) 0.015(3) 0.017(3) -0.008(3)
C4 0.070(5) 0.029(3) 0.075(4) -0.007(3) 0.018(4) -0.004(3)
C5 0.072(5) 0.041(4) 0.088(5) -0.010(4) 0.020(4) -0.020(3)
C2 0.053(4) 0.026(3) 0.063(4) 0.006(3) 0.017(3) 0.005(3)
N5 0.113(6) 0.058(4) 0.097(5) 0.021(4) -0.001(4) -0.004(4)

loop_
_atom_type_symbol
_atom_type_description
_atom_type_scat_dispersion_real
_atom_type_scat_dispersion_imag
_atom_type_scat_source
C C 0.0033 0.0016 'International Tables Vol C Tables 4.2.6.8 and 6.1.1.4'
H H 0.0000 0.0000 'International Tables Vol C Tables 4.2.6.8 and 6.1.1.4'
N N 0.0061 0.0033 'International Tables Vol C Tables 4.2.6.8 and 6.1.1.4'
O O 0.0106 0.0060 'International Tables Vol C Tables 4.2.6.8 and 6.1.1.4'
Mn Mn 0.3368 0.7283 'International Tables Vol C Tables 4.2.6.8 and 6.1.1.4'

loop_
_geom_angle_atom_site_label_1
_geom_angle_atom_site_label_2
_geom_angle_atom_site_label_3
_geom_angle
O2 Mn1 O1 90.31(16)
O2 Mn1 N1 166.00(19)
O1 Mn1 N1 93.20(17)
O2 Mn1 N2 91.88(17)
O1 Mn1 N2 163.00(19)
N1 Mn1 N2 80.91(18)
O2 Mn1 N3 95.8(2)
O1 Mn1 N3 98.06(19)
N1 Mn1 N3 97.1(2)
N2 Mn1 N3 98.5(2)
C7 N1 C8 121.5(5)
C7 N1 Mn1 122.6(4)
C8 N1 Mn1 115.6(3)
C15 O2 Mn1 126.6(4)
C20 N2 C11 119.8(5)
C20 N2 Mn1 123.1(4)
C11 N2 Mn1 116.9(3)
C2 O1 Mn1 128.7(4)
C19 C14 C20 118.3(5)
C19 C14 C15 118.5(5)
C20 C14 C15 123.2(5)
N2 C20 C14 126.1(5)
N1 C8 C9 113.4(5)
N1 C8 C10 106.5(4)
C9 C8 C10 109.2(5)
N1 C8 C11 105.7(4)
C9 C8 C11 110.9(5)
C10 C8 C11 111.1(5)
N5 N4 N3 178.2(7)
N1 C7 C1 127.7(5)
N2 C11 C12 106.2(4)
N2 C11 C13 112.7(5)
C12 C11 C13 109.9(5)
N2 C11 C8 104.7(4)
C12 C11 C8 111.7(5)
C13 C11 C8 111.4(4)
O2 C15 C16 119.5(5)
O2 C15 C14 120.9(5)
C16 C15 C14 119.4(5)
N4 N3 Mn1 124.5(4)
C5 C6 C1 121.4(6)
C18 C19 C14 120.3(6)
C17 C16 C15 120.4(5)
C19 C18 C17 121.4(5)
C7 C1 C2 123.0(5)
C7 C1 C6 118.4(5)
C2 C1 C6 118.5(5)
C4 C3 C2 121.0(6)
C16 C17 C18 119.9(5)
C3 C4 C5 121.4(6)
C6 C5 C4 119.7(6)
O1 C2 C1 123.3(5)
O1 C2 C3 118.9(5)
C1 C2 C3 117.8(5)

loop_
_geom_bond_atom_site_label_1
_geom_bond_atom_site_label_2
_geom_bond_distance
Mn1 O2 1.863(4)
Mn1 O1 1.879(4)
Mn1 N1 1.991(4)
Mn1 N2 1.998(5)
Mn1 N3 2.103(6)
N1 C7 1.323(7)
N1 C8 1.495(7)
O2 C15 1.336(6)
N2 C20 1.306(7)
N2 C11 1.497(6)
O1 C2 1.331(6)
C10 C8 1.557(8)
C14 C19 1.421(8)
C14 C20 1.427(7)
C14 C15 1.437(8)
C9 C8 1.534(7)
C8 C11 1.592(8)
N4 N5 1.144(8)
N4 N3 1.225(7)
C7 C1 1.404(8)
C11 C12 1.518(8)
C11 C13 1.529(7)
C15 C16 1.403(8)
C6 C5 1.349(8)
C6 C1 1.441(8)
C19 C18 1.365(8)
C16 C17 1.387(8)
C18 C17 1.400(8)
C1 C2 1.417(7)
C3 C4 1.354(8)
C3 C2 1.435(8)
C4 C5 1.400(9)
